data_2234798
loop_
_publ_author_name
'Neis, Christian'
'Merten, G\"unter J.'
'Altenhofer, Philipp'
'Hegetschweiler, Kaspar'

_publ_section_title
;
 Redetermination of 1,3-diammonio-1,2,3-trideoxy-<i>cis</i>-inositol
 dichloride
;
_journal_coeditor_code SJ5213
_journal_issue 5
_journal_name_full 'Acta Crystallographica Section E'
_journal_page_first o1411
_journal_page_last o1412
_journal_paper_doi 10.1107/S1600536812012366
_journal_volume 68
_journal_year 2012
_chemical_formula_iupac 'C6 H16 N2 O3 2+, 2Cl -'
_chemical_formula_moiety 'C6 H16 N2 O3 2+, 2(Cl -)'
_chemical_formula_sum 'C6 H16 Cl2 N2 O3'
_chemical_formula_weight 235.11
_chemical_name_common 'All-cis-4,6-diamino-cyclohexane-1,2,3-triol dihydrochloride'
_chemical_name_systematic
;
1,3-diammonio-1,2,3-trideoxy-<i>cis</i>-inositol dichloride
;
_space_group_IT_number 4
_symmetry_cell_setting monoclinic
_symmetry_space_group_name_Hall 'P 2yb'
_symmetry_space_group_name_H-M 'P 1 21 1'
_atom_sites_solution_hydrogens geom
_atom_sites_solution_primary direct
_atom_sites_solution_secondary difmap
_cell_angle_alpha 90.00
_cell_angle_beta 91.156(2)
_cell_angle_gamma 90.00
_cell_formula_units_Z 4
_cell_length_a 7.7899(4)
_cell_length_b 10.1254(5)
_cell_length_c 13.0136(7)
_cell_measurement_reflns_used 9336
_cell_measurement_temperature 130(2)
_cell_measurement_theta_max 40.51
_cell_measurement_theta_min 2.55
_cell_volume 1026.25(9)
_computing_cell_refinement 'SAINT (Bruker, 2010)'
_computing_data_collection 'APEX2 (Bruker, 2010)'
_computing_data_reduction 'SAINT (Bruker, 2010)'
_computing_molecular_graphics 'DIAMOND (Brandenburg, 2011)'
_computing_publication_material 'SHELXL97 (Sheldrick, 2008) and PLATON (Spek, 2009)'
_computing_structure_refinement 'SHELXL97 (Sheldrick, 2008)'
_computing_structure_solution 'SHELXS97 (Sheldrick, 2008)'
_diffrn_ambient_temperature 130(2)
_diffrn_measured_fraction_theta_full 1.000
_diffrn_measured_fraction_theta_max 1.000
_diffrn_measurement_device_type 'Bruker--Nonius X8 APEX KappaCCD'
_diffrn_measurement_method '\f and \w scans'
_diffrn_radiation_monochromator graphite
_diffrn_radiation_source 'fine-focus sealed tube'
_diffrn_radiation_type MoK\a
_diffrn_radiation_wavelength 0.71073
_diffrn_reflns_av_R_equivalents 0.0170
_diffrn_reflns_av_sigmaI/netI 0.0167
_diffrn_reflns_limit_h_max 9
_diffrn_reflns_limit_h_min -9
_diffrn_reflns_limit_k_max 12
_diffrn_reflns_limit_k_min -12
_diffrn_reflns_limit_l_max 16
_diffrn_reflns_limit_l_min -16
_diffrn_reflns_number 16242
_diffrn_reflns_theta_full 26.99
_diffrn_reflns_theta_max 26.99
_diffrn_reflns_theta_min 1.57
_diffrn_standards_number 0
_exptl_absorpt_coefficient_mu 0.613
_exptl_absorpt_correction_T_max 0.9137
_exptl_absorpt_correction_T_min 0.8376
_exptl_absorpt_correction_type multi-scan
_exptl_absorpt_process_details '(SADABS; Bruker, 2010)'
_exptl_crystal_colour colorless
_exptl_crystal_density_diffrn 1.522
_exptl_crystal_density_method 'not measured'
_exptl_crystal_description prism
_exptl_crystal_F_000 496
_exptl_crystal_size_max 0.30
_exptl_crystal_size_mid 0.22
_exptl_crystal_size_min 0.15
_refine_diff_density_max 0.265
_refine_diff_density_min -0.151
_refine_ls_abs_structure_details 'Flack (1983), 2093 Friedel pairs'
_refine_ls_abs_structure_Flack 0.01(3)
_refine_ls_extinction_method none
_refine_ls_goodness_of_fit_ref 1.059
_refine_ls_hydrogen_treatment mixed
_refine_ls_matrix_type full
_refine_ls_number_parameters 289
_refine_ls_number_reflns 4459
_refine_ls_number_restraints 19
_refine_ls_restrained_S_all 1.059
_refine_ls_R_factor_all 0.0176
_refine_ls_R_factor_gt 0.0174
_refine_ls_shift/su_max 0.001
_refine_ls_shift/su_mean 0.000
_refine_ls_structure_factor_coef Fsqd
_refine_ls_weighting_details 'calc w=1/[\s^2^(Fo^2^)+(0.0292P)^2^+0.1788P] where P=(Fo^2^+2Fc^2^)/3'
_refine_ls_weighting_scheme calc
_refine_ls_wR_factor_gt 0.0471
_refine_ls_wR_factor_ref 0.0473
_reflns_number_gt 4429
_reflns_number_total 4459
_reflns_threshold_expression I>2\s(I)
_cod_data_source_file sj5213.cif
_cod_data_source_block I
_cod_original_sg_symbol_H-M 'P 21'
_cod_database_code 2234798
_cod_database_fobs_code 2234798

loop_
_symmetry_equiv_pos_as_xyz
'x, y, z'
'-x, y+1/2, -z'

loop_
_atom_site_type_symbol
_atom_site_label
_atom_site_fract_x
_atom_site_fract_y
_atom_site_fract_z
_atom_site_U_iso_or_equiv
_atom_site_adp_type
_atom_site_calc_flag
_atom_site_refinement_flags
_atom_site_occupancy
_atom_site_symmetry_multiplicity
C C1 0.65695(15) 0.78053(13) 0.49259(9) 0.0116(2) Uani d . 1 1
H H1A 0.7440 0.8297 0.4535 0.014 Uiso calc R 1 1
H H1B 0.6742 0.6850 0.4805 0.014 Uiso calc R 1 1
C C2 0.47789(15) 0.82069(11) 0.45618(9) 0.0109(2) Uani d . 1 1
H H2 0.4629 0.9177 0.4672 0.013 Uiso calc R 1 1
C C3 0.33980(16) 0.74645(11) 0.51435(9) 0.0117(2) Uani d . 1 1
H H3 0.2245 0.7822 0.4936 0.014 Uiso calc R 1 1
C C4 0.36884(16) 0.76840(13) 0.63009(9) 0.0135(2) Uani d . 1 1
H H4 0.3478 0.8638 0.6453 0.016 Uiso calc R 1 1
C C5 0.54882(17) 0.73308(12) 0.66995(9) 0.0141(2) Uani d . 1 1
H H5 0.5605 0.7597 0.7438 0.017 Uiso calc R 1 1
C C6 0.67808(15) 0.81082(12) 0.60699(9) 0.0129(2) Uani d . 1 1
H H6 0.6605 0.9075 0.6185 0.015 Uiso calc R 1 1
N N18 0.72743(14) 1.01783(11) 0.05624(8) 0.0149(2) Uani d D 1 1
H H18A 0.6277(19) 1.0191(18) 0.0889(12) 0.022 Uiso d D 1 1
H H18B 0.789(2) 1.0895(16) 0.0746(14) 0.022 Uiso d D 1 1
H H18C 0.706(2) 1.0188(19) -0.0129(10) 0.022 Uiso d D 1 1
N N22 0.73895(14) 0.53468(11) 0.10007(8) 0.0154(2) Uani d D 1 1
H H22C 0.706(2) 0.5268(19) 0.0357(11) 0.023 Uiso d D 1 1
H H22A 0.801(2) 0.4651(17) 0.1183(13) 0.023 Uiso d D 1 1
H H22B 0.646(2) 0.5385(19) 0.1356(13) 0.023 Uiso d D 1 1
O O19 0.75839(12) 0.93190(9) 0.26803(7) 0.01429(18) Uani d D 1 1
H H19 0.751(2) 1.0080(15) 0.2863(13) 0.021 Uiso d D 1 1
O O20 1.09187(12) 0.81557(10) 0.32436(7) 0.0206(2) Uani d D 1 1
H H20 1.028(2) 0.8689(19) 0.3606(14) 0.031 Uiso d D 1 1
O O21 0.78841(12) 0.64823(10) 0.28780(7) 0.01674(19) Uani d D 1 1
H H21 0.837(2) 0.6185(18) 0.3397(12) 0.025 Uiso d D 1 1
N N7 0.45629(14) 0.79085(11) 0.34387(8) 0.0132(2) Uani d D 1 1
H H7C 0.3542(19) 0.8197(17) 0.3215(13) 0.020 Uiso d D 1 1
H H7B 0.537(2) 0.8271(17) 0.3103(13) 0.020 Uiso d D 1 1
H H7A 0.462(2) 0.7050(14) 0.3315(13) 0.020 Uiso d D 1 1
C C13 0.83453(16) 0.90192(12) 0.08871(9) 0.0140(2) Uani d . 1 1
H H13 0.9361 0.8970 0.0431 0.017 Uiso calc R 1 1
O O8 0.34834(12) 0.61091(9) 0.48626(7) 0.01400(17) Uani d D 1 1
H H8 0.2471(19) 0.5838(18) 0.4902(14) 0.021 Uiso d D 1 1
C C14 0.89926(16) 0.92022(12) 0.19938(9) 0.0131(2) Uani d . 1 1
H H14 0.9704 1.0023 0.2037 0.016 Uiso calc R 1 1
O O9 0.24058(12) 0.69200(10) 0.68068(7) 0.01881(19) Uani d D 1 1
H H9 0.213(2) 0.7301(18) 0.7312(13) 0.028 Uiso d D 1 1
C C15 1.01194(16) 0.80171(13) 0.22624(9) 0.0152(2) Uani d . 1 1
H H15 1.1064 0.8011 0.1754 0.018 Uiso calc R 1 1
O O10 0.58596(14) 0.59647(10) 0.66089(7) 0.0204(2) Uani d D 1 1
H H10 0.601(2) 0.5671(19) 0.7219(12) 0.031 Uiso d D 1 1
C C16 0.92115(16) 0.66793(12) 0.21605(9) 0.0134(2) Uani d . 1 1
H H16 1.0084 0.5963 0.2255 0.016 Uiso calc R 1 1
N N11 0.85723(14) 0.77409(13) 0.63986(8) 0.0182(2) Uani d D 1 1
H H11C 0.931(2) 0.8269(18) 0.6089(14) 0.027 Uiso d D 1 1
H H11B 0.872(2) 0.780(2) 0.7055(11) 0.027 Uiso d D 1 1
H H11A 0.883(2) 0.6931(16) 0.6164(14) 0.027 Uiso d D 1 1
C C17 0.84314(16) 0.65722(12) 0.10753(9) 0.0132(2) Uani d . 1 1
H H17 0.9392 0.6500 0.0580 0.016 Uiso calc R 1 1
C C12 0.73148(16) 0.77507(13) 0.07590(9) 0.0137(2) Uani d . 1 1
H H12A 0.6929 0.7652 0.0033 0.016 Uiso calc R 1 1
H H12B 0.6285 0.7786 0.1192 0.016 Uiso calc R 1 1
Cl Cl1 0.95255(4) 0.27346(3) 0.13119(2) 0.01574(7) Uani d . 1 1
Cl Cl2 0.96850(3) 0.51134(3) 0.48456(2) 0.01623(6) Uani d . 1 1
Cl Cl3 0.36075(4) 0.53635(3) 0.18167(2) 0.02006(7) Uani d . 1 1
Cl Cl4 0.34728(4) 0.98731(3) 0.12868(2) 0.02147(7) Uani d . 1 1

loop_
_atom_site_aniso_label
_atom_site_aniso_U_11
_atom_site_aniso_U_22
_atom_site_aniso_U_33
_atom_site_aniso_U_12
_atom_site_aniso_U_13
_atom_site_aniso_U_23
C1 0.0106(5) 0.0148(6) 0.0092(5) -0.0009(4) -0.0005(4) 0.0008(4)
C2 0.0121(5) 0.0109(5) 0.0096(5) -0.0002(4) -0.0004(4) -0.0002(4)
C3 0.0111(5) 0.0103(5) 0.0138(5) 0.0004(4) 0.0021(4) -0.0004(4)
C4 0.0166(6) 0.0108(5) 0.0134(5) -0.0016(4) 0.0059(4) -0.0001(4)
C5 0.0203(6) 0.0122(5) 0.0097(5) -0.0014(5) 0.0021(4) 0.0003(4)
C6 0.0138(6) 0.0140(6) 0.0107(5) -0.0020(4) -0.0015(4) 0.0004(4)
N18 0.0175(5) 0.0141(5) 0.0131(4) -0.0007(4) -0.0003(4) 0.0020(4)
N22 0.0177(5) 0.0142(5) 0.0140(5) 0.0010(4) -0.0013(4) -0.0019(4)
O19 0.0168(4) 0.0137(4) 0.0125(4) 0.0013(3) 0.0033(3) -0.0020(3)
O20 0.0189(5) 0.0250(5) 0.0176(4) 0.0031(4) -0.0048(4) -0.0033(4)
O21 0.0170(5) 0.0219(5) 0.0114(4) 0.0020(4) 0.0003(3) 0.0017(3)
N7 0.0133(5) 0.0159(5) 0.0104(5) -0.0016(4) -0.0012(4) 0.0010(4)
C13 0.0158(6) 0.0136(6) 0.0125(5) 0.0003(4) 0.0017(4) 0.0005(4)
O8 0.0129(4) 0.0115(4) 0.0177(4) -0.0025(3) 0.0029(3) -0.0030(3)
C14 0.0113(5) 0.0139(6) 0.0140(6) -0.0012(4) 0.0011(4) -0.0014(4)
O9 0.0214(5) 0.0175(5) 0.0180(4) -0.0036(4) 0.0115(4) -0.0020(4)
C15 0.0115(5) 0.0173(6) 0.0167(6) 0.0015(4) -0.0028(4) -0.0033(5)
O10 0.0302(5) 0.0148(4) 0.0162(4) 0.0005(4) -0.0002(4) 0.0018(4)
C16 0.0128(6) 0.0142(6) 0.0133(5) 0.0022(4) -0.0005(4) -0.0003(4)
N11 0.0171(5) 0.0222(6) 0.0151(5) -0.0032(5) -0.0055(4) 0.0027(5)
C17 0.0135(6) 0.0133(6) 0.0127(5) 0.0000(4) 0.0021(4) -0.0020(4)
C12 0.0166(5) 0.0144(6) 0.0101(5) 0.0001(5) -0.0015(4) -0.0010(4)
Cl1 0.01912(14) 0.01465(13) 0.01360(12) -0.00009(11) 0.00369(10) 0.00124(10)
Cl2 0.01362(13) 0.01454(13) 0.02052(14) -0.00019(10) 0.00009(10) 0.00263(11)
Cl3 0.01973(14) 0.02535(17) 0.01513(13) -0.00115(12) 0.00145(10) -0.00093(12)
Cl4 0.01848(14) 0.03068(18) 0.01520(13) -0.00287(12) -0.00074(10) 0.00097(12)

loop_
_atom_type_symbol
_atom_type_description
_atom_type_scat_dispersion_real
_atom_type_scat_dispersion_imag
_atom_type_scat_source
C C 0.0033 0.0016 'International Tables Vol C Tables 4.2.6.8 and 6.1.1.4'
H H 0.0000 0.0000 'International Tables Vol C Tables 4.2.6.8 and 6.1.1.4'
N N 0.0061 0.0033 'International Tables Vol C Tables 4.2.6.8 and 6.1.1.4'
O O 0.0106 0.0060 'International Tables Vol C Tables 4.2.6.8 and 6.1.1.4'
Cl Cl 0.1484 0.1585 'International Tables Vol C Tables 4.2.6.8 and 6.1.1.4'

loop_
_geom_angle_atom_site_label_1
_geom_angle_atom_site_label_2
_geom_angle_atom_site_label_3
_geom_angle
C2 C1 C6 109.31(10)
C2 C1 H1A 109.8
C6 C1 H1A 109.8
C2 C1 H1B 109.8
C6 C1 H1B 109.8
H1A C1 H1B 108.3
N7 C2 C1 109.54(9)
N7 C2 C3 108.55(9)
C1 C2 C3 111.43(9)
N7 C2 H2 109.1
C1 C2 H2 109.1
C3 C2 H2 109.1
O8 C3 C2 108.11(9)
O8 C3 C4 112.66(10)
C2 C3 C4 108.91(10)
O8 C3 H3 109.0
C2 C3 H3 109.0
C4 C3 H3 109.0
O9 C4 C5 111.16(10)
O9 C4 C3 106.39(10)
C5 C4 C3 114.55(10)
O9 C4 H4 108.2
C5 C4 H4 108.2
C3 C4 H4 108.2
O10 C5 C4 112.79(10)
O10 C5 C6 108.65(10)
C4 C5 C6 107.90(10)
O10 C5 H5 109.1
C4 C5 H5 109.1
C6 C5 H5 109.1
N11 C6 C1 108.07(10)
N11 C6 C5 109.81(10)
C1 C6 C5 111.11(10)
N11 C6 H6 109.3
C1 C6 H6 109.3
C5 C6 H6 109.3
C13 N18 H18A 111.2(12)
C13 N18 H18B 105.4(12)
H18A N18 H18B 109.1(17)
C13 N18 H18C 112.1(11)
H18A N18 H18C 109.2(15)
H18B N18 H18C 109.8(17)
C17 N22 H22C 106.7(12)
C17 N22 H22A 110.8(12)
H22C N22 H22A 109.4(17)
C17 N22 H22B 112.8(13)
H22C N22 H22B 106.6(16)
H22A N22 H22B 110.3(17)
C14 O19 H19 108.9(13)
C15 O20 H20 107.5(13)
C16 O21 H21 105.0(13)
C2 N7 H7C 109.6(11)
C2 N7 H7B 110.1(12)
H7C N7 H7B 110.5(16)
C2 N7 H7A 111.7(12)
H7C N7 H7A 107.9(17)
H7B N7 H7A 106.9(17)
N18 C13 C12 109.95(10)
N18 C13 C14 110.05(10)
C12 C13 C14 111.65(10)
N18 C13 H13 108.4
C12 C13 H13 108.4
C14 C13 H13 108.4
C3 O8 H8 104.6(12)
O19 C14 C15 111.51(10)
O19 C14 C13 110.81(10)
C15 C14 C13 107.37(10)
O19 C14 H14 109.0
C15 C14 H14 109.0
C13 C14 H14 109.0
C4 O9 H9 108.6(14)
O20 C15 C14 111.69(10)
O20 C15 C16 111.06(10)
C14 C15 C16 114.43(10)
O20 C15 H15 106.4
C14 C15 H15 106.4
C16 C15 H15 106.4
C5 O10 H10 106.7(13)
O21 C16 C17 108.41(10)
O21 C16 C15 114.07(10)
C17 C16 C15 108.45(10)
O21 C16 H16 108.6
C17 C16 H16 108.6
C15 C16 H16 108.6
C6 N11 H11C 109.0(12)
C6 N11 H11B 111.6(13)
H11C N11 H11B 109.4(18)
C6 N11 H11A 109.9(12)
H11C N11 H11A 104.3(17)
H11B N11 H11A 112.3(18)
N22 C17 C12 109.12(10)
N22 C17 C16 109.03(10)
C12 C17 C16 113.99(10)
N22 C17 H17 108.2
C12 C17 H17 108.2
C16 C17 H17 108.2
C13 C12 C17 109.47(10)
C13 C12 H12A 109.8
C17 C12 H12A 109.8
C13 C12 H12B 109.8
C17 C12 H12B 109.8
H12A C12 H12B 108.2

loop_
_geom_bond_atom_site_label_1
_geom_bond_atom_site_label_2
_geom_bond_distance
C1 C2 1.5195(16)
C1 C6 1.5257(15)
C1 H1A 0.9900
C1 H1B 0.9900
C2 N7 1.4987(14)
C2 C3 1.5258(16)
C2 H2 1.0000
C3 O8 1.4222(14)
C3 C4 1.5347(16)
C3 H3 1.0000
C4 O9 1.4341(14)
C4 C5 1.5275(18)
C4 H4 1.0000
C5 O10 1.4186(15)
C5 C6 1.5291(16)
C5 H5 1.0000
C6 N11 1.4983(16)
C6 H6 1.0000
N18 C13 1.4959(16)
N18 H18A 0.893(14)
N18 H18B 0.900(14)
N18 H18C 0.911(13)
N22 C17 1.4848(16)
N22 H22C 0.874(14)
N22 H22A 0.883(15)
N22 H22B 0.865(14)
O19 C14 1.4339(15)
O19 H19 0.809(15)
O20 C15 1.4163(15)
O20 H20 0.878(15)
O21 C16 1.4212(15)
O21 H21 0.825(14)
N7 H7C 0.890(14)
N7 H7B 0.852(14)
N7 H7A 0.885(14)
C13 C12 1.5221(18)
C13 C14 1.5275(16)
C13 H13 1.0000
O8 H8 0.838(14)
C14 C15 1.5232(17)
C14 H14 1.0000
O9 H9 0.796(15)
C15 C16 1.5326(17)
C15 H15 1.0000
O10 H10 0.854(15)
C16 C17 1.5299(16)
C16 H16 1.0000
N11 H11C 0.885(15)
N11 H11B 0.862(14)
N11 H11A 0.898(15)
C17 C12 1.5283(17)
C17 H17 1.0000
C12 H12A 0.9900
C12 H12B 0.9900

loop_
_geom_hbond_atom_site_label_D
_geom_hbond_atom_site_label_H
_geom_hbond_atom_site_label_A
_geom_hbond_site_symmetry_A
_geom_hbond_distance_DH
_geom_hbond_distance_HA
_geom_hbond_distance_DA
_geom_hbond_angle_DHA
N18 H18A Cl4 . 0.893(14) 2.278(14) 3.1411(11) 162.5(15)
N18 H18B Cl1 1_565 0.900(14) 2.365(15) 3.2646(12) 177.2(16)
N18 H18C Cl3 2_655 0.911(13) 2.255(14) 3.1634(11) 175.0(16)
N22 H22C Cl4 2_645 0.874(14) 2.208(14) 3.0761(11) 172.1(17)
N22 H22A Cl1 . 0.883(15) 2.277(15) 3.1466(12) 168.3(16)
N22 H22B Cl3 . 0.865(14) 2.317(15) 3.1518(12) 162.3(16)
O19 H19 O9 2_656 0.809(15) 1.913(15) 2.7168(13) 172.4(18)
O20 H20 Cl2 2_756 0.878(15) 2.478(17) 3.2220(10) 142.9(17)
O21 H21 Cl2 . 0.825(14) 2.388(15) 3.2096(10) 174.3(18)
N7 H7C O20 1_455 0.890(14) 2.045(15) 2.8560(15) 150.8(16)
N7 H7B O19 . 0.852(14) 2.111(15) 2.9404(14) 164.3(16)
N7 H7A Cl3 . 0.885(14) 2.697(16) 3.4038(11) 137.6(14)
O8 H8 Cl2 1_455 0.838(14) 2.290(15) 3.1256(10) 174.7(17)
O9 H9 Cl1 2_656 0.796(15) 2.271(16) 3.0144(10) 155.8(18)
O10 H10 Cl4 2_646 0.854(15) 2.136(15) 2.9889(10) 176.6(19)
N11 H11C Cl2 2_756 0.885(15) 2.372(16) 3.2132(12) 158.8(16)
N11 H11B Cl1 2_756 0.862(14) 2.505(16) 3.3007(11) 153.8(16)
N11 H11A Cl2 . 0.898(15) 2.612(16) 3.4618(13) 158.1(16)

loop_
_geom_torsion_atom_site_label_1
_geom_torsion_atom_site_label_2
_geom_torsion_atom_site_label_3
_geom_torsion_atom_site_label_4
_geom_torsion
C6 C1 C2 N7 -179.87(10)
C6 C1 C2 C3 -59.74(13)
N7 C2 C3 O8 53.24(12)
C1 C2 C3 O8 -67.46(12)
N7 C2 C3 C4 175.96(9)
C1 C2 C3 C4 55.26(12)
O8 C3 C4 O9 -57.58(13)
C2 C3 C4 O9 -177.52(9)
O8 C3 C4 C5 65.65(14)
C2 C3 C4 C5 -54.29(13)
O9 C4 C5 O10 55.85(13)
C3 C4 C5 O10 -64.77(13)
O9 C4 C5 C6 175.88(9)
C3 C4 C5 C6 55.25(13)
C2 C1 C6 N11 -178.30(10)
C2 C1 C6 C5 61.17(13)
O10 C5 C6 N11 -54.54(13)
C4 C5 C6 N11 -177.14(10)
O10 C5 C6 C1 64.96(13)
C4 C5 C6 C1 -57.64(13)
N18 C13 C14 O19 59.93(13)
C12 C13 C14 O19 -62.45(13)
N18 C13 C14 C15 -178.07(10)
C12 C13 C14 C15 59.55(13)
O19 C14 C15 O20 -64.11(13)
C13 C14 C15 O20 174.33(10)
O19 C14 C15 C16 63.16(13)
C13 C14 C15 C16 -58.41(13)
O20 C15 C16 O21 61.04(13)
C14 C15 C16 O21 -66.54(13)
O20 C15 C16 C17 -178.05(10)
C14 C15 C16 C17 54.36(13)
O21 C16 C17 N22 -49.61(13)
C15 C16 C17 N22 -173.95(10)
O21 C16 C17 C12 72.58(13)
C15 C16 C17 C12 -51.77(13)
N18 C13 C12 C17 179.03(10)
C14 C13 C12 C17 -58.53(13)
N22 C17 C12 C13 177.03(10)
C16 C17 C12 C13 54.90(13)
